data_7153711
loop_
_publ_author_name
'Lee, Woohyung'
'Kwon, Sunmi'
'Kang, Philjae'
'Guzei, Ilia A.'
'Choi, Soo Hyuk'

_publ_section_title
;
 Helical folding of \a/\b-peptides containing \b-amino acids with an
 eight-membered ring constraint.
;
_journal_issue 17
_journal_name_full 'Organic &amp; biomolecular chemistry'
_journal_page_first 2641
_journal_page_last 2644
_journal_paper_doi 10.1039/c4ob00266k
_journal_volume 12
_journal_year 2014
_chemical_formula_moiety 'C H Cl3, C21 H37 N3 O6'
_chemical_formula_sum 'C22 H36 Cl3 N3 O6'
_chemical_formula_weight 544.89
_chemical_name_systematic
;
 ?
;
_space_group_crystal_system monoclinic
_space_group_IT_number 14
_space_group_name_Hall '-P 2ybc'
_space_group_name_H-M_alt 'P 1 21/c 1'
_symmetry_space_group_name_Hall '-P 2ybc'
_symmetry_space_group_name_H-M 'P 1 21/c 1'
_atom_sites_solution_hydrogens geom
_atom_sites_solution_primary direct
_audit_creation_date 2013-09-24
_audit_creation_method
;
  Olex2 1.2
  (compiled Apr 23 2013 17:54:37, GUI svn.r4466)
;
_cell_angle_alpha 90
_cell_angle_beta 97.626(2)
_cell_angle_gamma 90
_cell_formula_units_Z 4
_cell_length_a 9.5371(7)
_cell_length_b 14.1962(10)
_cell_length_c 21.2896(15)
_cell_measurement_reflns_used 9889
_cell_measurement_temperature 149.9
_cell_measurement_theta_max 26.00
_cell_measurement_theta_min 2.41
_cell_volume 2856.9(4)
_computing_molecular_graphics
;
O. V. Dolomanov, L. J. Bourhis, R. J. Gildea, J. A. K. Howard and H. Puschmann,
OLEX2: a complete structure solution, refinement and analysis program.
J. Appl. Cryst. (2009). 42, 339-341.
;
_computing_publication_material
;
O. V. Dolomanov, L. J. Bourhis, R. J. Gildea, J. A. K. Howard and H. Puschmann,
OLEX2: a complete structure solution, refinement and analysis program.
J. Appl. Cryst. (2009). 42, 339-341.
;
_computing_structure_refinement
;
XL, G.M. Sheldrick, Acta Cryst.
(2008). A64, 112-122
;
_computing_structure_solution
;
XS, G.M. Sheldrick, Acta Cryst.
(2008). A64, 112-122
;
_diffrn_ambient_temperature 149.9
_diffrn_measured_fraction_theta_full 1.000
_diffrn_measured_fraction_theta_max 0.997
_diffrn_measurement_device_type 'Bruker APEX-II CCD'
_diffrn_measurement_method '\f and \w scans'
_diffrn_radiation_monochromator graphite
_diffrn_radiation_type MoK\a
_diffrn_radiation_wavelength 0.71073
_diffrn_reflns_av_R_equivalents 0.0611
_diffrn_reflns_av_unetI/netI 0.0331
_diffrn_reflns_Laue_measured_fraction_full 1.000
_diffrn_reflns_Laue_measured_fraction_max 0.997
_diffrn_reflns_limit_h_max 11
_diffrn_reflns_limit_h_min -11
_diffrn_reflns_limit_k_max 17
_diffrn_reflns_limit_k_min -17
_diffrn_reflns_limit_l_max 26
_diffrn_reflns_limit_l_min -26
_diffrn_reflns_number 47046
_diffrn_reflns_point_group_measured_fraction_full 1.000
_diffrn_reflns_point_group_measured_fraction_max 0.997
_diffrn_reflns_theta_full 25.242
_diffrn_reflns_theta_max 26.10
_diffrn_reflns_theta_min 0.96
_diffrn_standards_number 0
_exptl_absorpt_coefficient_mu 0.359
_exptl_absorpt_correction_T_max 0.7453
_exptl_absorpt_correction_T_min 0.6551
_exptl_absorpt_correction_type multi-scan
_exptl_absorpt_process_details
;
SADABS-2012/1 (Bruker,2012) was used for absorption correction.
wR2(int) was 0.0760 before and 0.0627 after correction.
The Ratio of minimum to maximum transmission is 0.8790.
The \l/2 correction factor is 0.0015.
;
_exptl_crystal_colour 'clear light colourless'
_exptl_crystal_colour_lustre clear
_exptl_crystal_colour_modifier light
_exptl_crystal_colour_primary colourless
_exptl_crystal_density_diffrn 1.267
_exptl_crystal_description block
_exptl_crystal_F_000 1152
_exptl_crystal_size_max 0.1
_exptl_crystal_size_mid 0.1
_exptl_crystal_size_min 0.1
_refine_diff_density_max 0.667
_refine_diff_density_min -0.518
_refine_diff_density_rms 0.048
_refine_ls_extinction_method none
_refine_ls_goodness_of_fit_ref 0.938
_refine_ls_hydrogen_treatment constr
_refine_ls_matrix_type full
_refine_ls_number_parameters 332
_refine_ls_number_reflns 5661
_refine_ls_number_restraints 52
_refine_ls_restrained_S_all 0.939
_refine_ls_R_factor_all 0.0839
_refine_ls_R_factor_gt 0.0540
_refine_ls_shift/su_max 0.001
_refine_ls_shift/su_mean 0.000
_refine_ls_structure_factor_coef Fsqd
_refine_ls_weighting_details
;
 w=1/[\s^2^(Fo^2^)+(0.0817P)^2^+2.5256P]
 where P=(Fo^2^+2Fc^2^)/3
;
_refine_ls_weighting_scheme calc
_refine_ls_wR_factor_gt 0.1399
_refine_ls_wR_factor_ref 0.1626
_reflns_Friedel_coverage 0.000
_reflns_number_gt 3931
_reflns_number_total 5661
_reflns_threshold_expression 'I > 2\s(I)'
_cod_data_source_file c4ob00266k2.cif
_cod_data_source_block mo_moon187_072413_0m
_cod_database_code 7153711
_olex2_refinement_description
;
1. Fixed Uiso
 At 1.2 times of:
  All C(H) groups, All C(H,H) groups, All N(H) groups
 At 1.5 times of:
  All C(H,H,H) groups
2. Restrained distances
 Cl34-C31 \\sim Cl35-C31 \\sim Cl32-C31 \\sim Cl33-C31 \\sim Cl36-C31
 with sigma of 0.02
3. Rigid bond restraints
 Cl35, Cl32, Cl33, Cl36, Cl34
 with sigma for 1-2 distances of 0.01 and sigma for 1-3 distances of 0.01
4. Uiso/Uaniso restraints and constraints
Cl35 \\sim Cl32 \\sim Cl33 \\sim Cl36 \\sim Cl34: within 1.7A with sigma of 0.04 and sigma for terminal atoms of 0.08
Uanis(Cl35) \\sim Ueq, Uanis(Cl32) \\sim Ueq, Uanis(Cl33) \\sim Ueq, Uanis(Cl36) \\sim Ueq, Uanis(Cl34) \\sim Ueq: with sigma of 0.1 and sigma for terminal atoms of 0.2
5. Others
 Sof(H31a)=Sof(Cl32)=Sof(Cl36)=1-FVAR(1)
 Sof(H31)=Sof(Cl33)=Sof(Cl35)=FVAR(1)
6.a Ternary CH refined with riding coordinates:
 C31(H31), C31(H31a), C4(H4), C14(H14), C7(H7), C17(H17)
6.b Secondary CH2 refined with riding coordinates:
 C13(H13a,H13b), C8(H8a,H8b), C12(H12a,H12b), C9(H9a,H9b), C10(H10a,H10b),
 C11(H11a,H11b)
6.c Aromatic/amide H refined with riding coordinates:
 N5(H5), N15(H15), N18(H18)
6.d Idealised Me refined as rotating group:
 C29(H29a,H29b,H29c), C26(H26a,H26b,H26c), C1(H1a,H1b,H1c), C23(H23a,H23b,
 H23c), C24(H24a,H24b,H24c), C22(H22a,H22b,H22c)
;
_shelx_space_group_comment
;
The symmetry employed for this shelxl refinement is uniquely defined
by the following loop, which should always be used as a source of
symmetry information in preference to the above space-group names.
They are only intended as comments.
;
_shelxl_version_number 2013-2

loop_
_space_group_symop_operation_xyz
'x, y, z'
'-x, y+1/2, -z+1/2'
'-x, -y, -z'
'x, -y-1/2, z-1/2'

loop_
_atom_site_label
_atom_site_type_symbol
_atom_site_fract_x
_atom_site_fract_y
_atom_site_fract_z
_atom_site_U_iso_or_equiv
_atom_site_adp_type
_atom_site_occupancy
_atom_site_site_symmetry_order
_atom_site_calc_flag
_atom_site_refinement_flags_posn
_atom_site_refinement_flags_adp
_atom_site_refinement_flags_occupancy
_atom_site_disorder_assembly
_atom_site_disorder_group
C31 C 0.2410(3) 0.9185(2) 0.41418(14) 0.0684(9) Uani 1 1 d D . . . .
H31 H 0.2682 0.9658 0.3832 0.082 Uiso 0.525(19) 1 calc R U P A 1
H31A H 0.2669 0.9651 0.3824 0.082 Uiso 0.475(19) 1 calc R U P A 2
O27 O 0.23618(17) 0.06027(12) 0.30471(7) 0.0387(4) Uani 1 1 d . . . . .
O28 O 0.54282(17) 0.02362(13) 0.10149(7) 0.0435(4) Uani 1 1 d . . . . .
N5 N 0.15456(18) 0.07255(12) 0.20129(8) 0.0282(4) Uani 1 1 d . . . . .
H5 H 0.1692 0.0942 0.1640 0.034 Uiso 1 1 calc R U . . .
O25 O 0.13202(19) -0.12065(12) 0.20666(9) 0.0485(5) Uani 1 1 d . . . . .
N15 N 0.41843(19) -0.04111(13) 0.17350(8) 0.0294(4) Uani 1 1 d . . . . .
H15 H 0.3560 -0.0845 0.1800 0.035 Uiso 1 1 calc R U . . .
O30 O 0.1914(2) 0.08855(15) 0.07072(8) 0.0515(5) Uani 1 1 d . . . . .
O20 O 0.2284(2) 0.12949(14) -0.02864(8) 0.0487(5) Uani 1 1 d . . . . .
C6 C 0.2583(2) 0.07794(14) 0.25052(10) 0.0266(5) Uani 1 1 d . . . . .
O2 O -0.07078(19) -0.10719(12) 0.24760(9) 0.0488(5) Uani 1 1 d . . . . .
C3 C 0.0369(2) -0.07348(16) 0.22080(11) 0.0329(5) Uani 1 1 d . . . . .
N18 N 0.3040(2) -0.00881(16) 0.01012(9) 0.0399(5) Uani 1 1 d . . . . .
H18 H 0.3238 -0.0220 -0.0281 0.048 Uiso 1 1 calc R U . . .
C16 C 0.4451(2) -0.02523(16) 0.11418(10) 0.0309(5) Uani 1 1 d . . . . .
C19 C 0.2377(2) 0.0715(2) 0.02138(11) 0.0401(6) Uani 1 1 d . . . . .
C4 C 0.0192(2) 0.03144(15) 0.20911(11) 0.0319(5) Uani 1 1 d . . . . .
H4 H -0.0159 0.0610 0.2467 0.038 Uiso 1 1 calc R U . . .
C13 C 0.5111(3) -0.05526(16) 0.28473(11) 0.0372(5) Uani 1 1 d . . . . .
H13A H 0.4170 -0.0770 0.2934 0.045 Uiso 1 1 calc R U . . .
H13B H 0.5632 -0.1113 0.2726 0.045 Uiso 1 1 calc R U . . .
C8 C 0.4762(3) 0.17488(16) 0.28314(12) 0.0403(6) Uani 1 1 d . . . . .
H8A H 0.4292 0.2365 0.2744 0.048 Uiso 1 1 calc R U . . .
H8B H 0.4594 0.1551 0.3261 0.048 Uiso 1 1 calc R U . . .
C14 C 0.4893(2) 0.01101(15) 0.22781(9) 0.0285(5) Uani 1 1 d . . . . .
H14 H 0.5849 0.0295 0.2177 0.034 Uiso 1 1 calc R U . . .
C7 C 0.4049(2) 0.10287(15) 0.23520(10) 0.0287(5) Uani 1 1 d . . . . .
H7 H 0.3919 0.1345 0.1929 0.034 Uiso 1 1 calc R U . . .
C17 C 0.3424(2) -0.07358(17) 0.06235(10) 0.0362(5) Uani 1 1 d . . . . .
H17 H 0.2548 -0.0915 0.0806 0.043 Uiso 1 1 calc R U . . .
C12 C 0.5898(3) -0.0161(2) 0.34610(12) 0.0479(7) Uani 1 1 d . . . . .
H12A H 0.6089 -0.0686 0.3767 0.057 Uiso 1 1 calc R U . . .
H12B H 0.5270 0.0291 0.3642 0.057 Uiso 1 1 calc R U . . .
C29 C 0.4081(3) -0.16193(19) 0.03902(13) 0.0506(7) Uani 1 1 d . . . . .
H29A H 0.3391 -0.1937 0.0079 0.076 Uiso 1 1 calc R U . . .
H29B H 0.4359 -0.2042 0.0749 0.076 Uiso 1 1 calc R U . . .
H29C H 0.4917 -0.1450 0.0192 0.076 Uiso 1 1 calc R U . . .
C9 C 0.6356(3) 0.1886(2) 0.28352(14) 0.0530(7) Uani 1 1 d . . . . .
H9A H 0.6619 0.1646 0.2430 0.064 Uiso 1 1 calc R U . . .
H9B H 0.6564 0.2569 0.2854 0.064 Uiso 1 1 calc R U . . .
C10 C 0.7281(3) 0.1404(2) 0.33770(15) 0.0593(8) Uani 1 1 d . . . . .
H10A H 0.8265 0.1622 0.3370 0.071 Uiso 1 1 calc R U . . .
H10B H 0.6981 0.1630 0.3778 0.071 Uiso 1 1 calc R U . . .
C26 C -0.0883(3) 0.0492(2) 0.15082(14) 0.0484(7) Uani 1 1 d . . . . .
H26A H -0.1018 0.1172 0.1447 0.073 Uiso 1 1 calc R U . . .
H26B H -0.1786 0.0198 0.1567 0.073 Uiso 1 1 calc R U . . .
H26C H -0.0537 0.0220 0.1135 0.073 Uiso 1 1 calc R U . . .
C11 C 0.7303(3) 0.0335(2) 0.33970(15) 0.0601(8) Uani 1 1 d . . . . .
H11A H 0.8006 0.0138 0.3757 0.072 Uiso 1 1 calc R U . . .
H11B H 0.7642 0.0106 0.3005 0.072 Uiso 1 1 calc R U . . .
C1 C -0.0683(4) -0.2065(2) 0.26345(16) 0.0639(9) Uani 1 1 d . . . . .
H1A H -0.0840 -0.2439 0.2244 0.096 Uiso 1 1 calc R U . . .
H1B H -0.1431 -0.2201 0.2896 0.096 Uiso 1 1 calc R U . . .
H1C H 0.0238 -0.2227 0.2871 0.096 Uiso 1 1 calc R U . . .
C23 C 0.0056(3) 0.2105(3) -0.0229(2) 0.0810(11) Uani 1 1 d . . . . .
H23A H -0.0352 0.1676 -0.0565 0.122 Uiso 1 1 calc R U . . .
H23B H -0.0419 0.2717 -0.0283 0.122 Uiso 1 1 calc R U . . .
H23C H -0.0073 0.1841 0.0185 0.122 Uiso 1 1 calc R U . . .
C21 C 0.1607(3) 0.2229(2) -0.02654(13) 0.0531(7) Uani 1 1 d . . . . .
C24 C 0.2353(4) 0.2818(2) 0.02673(17) 0.0711(9) Uani 1 1 d . . . . .
H24A H 0.2135 0.2574 0.0674 0.107 Uiso 1 1 calc R U . . .
H24B H 0.2031 0.3473 0.0216 0.107 Uiso 1 1 calc R U . . .
H24C H 0.3377 0.2791 0.0257 0.107 Uiso 1 1 calc R U . . .
C22 C 0.1839(5) 0.2634(3) -0.09026(17) 0.0970(13) Uani 1 1 d . . . . .
H22A H 0.2854 0.2719 -0.0915 0.146 Uiso 1 1 calc R U . . .
H22B H 0.1359 0.3244 -0.0964 0.146 Uiso 1 1 calc R U . . .
H22C H 0.1452 0.2201 -0.1240 0.146 Uiso 1 1 calc R U . . .
Cl33 Cl 0.0696(6) 0.9469(9) 0.4318(9) 0.180(4) Uani 0.525(19) 1 d D U P A 1
Cl32 Cl 0.3272(12) 0.9498(8) 0.4861(4) 0.130(4) Uani 0.475(19) 1 d D U P A 2
Cl34 Cl 0.28026(16) 0.80520(8) 0.38738(5) 0.1071(4) Uani 1 1 d D U . . .
Cl35 Cl 0.3537(9) 0.9316(6) 0.4849(3) 0.0854(15) Uani 0.525(19) 1 d D U P A 1
Cl36 Cl 0.0610(6) 0.9202(6) 0.4114(2) 0.119(2) Uani 0.475(19) 1 d D U P A 2

loop_
_atom_site_aniso_label
_atom_site_aniso_U_11
_atom_site_aniso_U_22
_atom_site_aniso_U_33
_atom_site_aniso_U_23
_atom_site_aniso_U_13
_atom_site_aniso_U_12
C31 0.064(2) 0.087(2) 0.0514(18) 0.0298(17) -0.0030(15) -0.0209(17)
O27 0.0402(9) 0.0497(10) 0.0275(8) 0.0048(7) 0.0099(7) 0.0006(8)
O28 0.0395(9) 0.0629(11) 0.0305(8) -0.0095(8) 0.0131(7) -0.0217(9)
N5 0.0292(9) 0.0297(9) 0.0266(9) 0.0016(7) 0.0069(7) -0.0020(7)
O25 0.0416(10) 0.0322(9) 0.0746(13) -0.0001(9) 0.0184(9) 0.0037(8)
N15 0.0313(9) 0.0320(10) 0.0258(9) -0.0044(7) 0.0080(7) -0.0067(8)
O30 0.0534(11) 0.0745(13) 0.0291(9) 0.0039(8) 0.0146(8) 0.0115(10)
O20 0.0555(11) 0.0638(12) 0.0274(9) 0.0046(8) 0.0073(8) -0.0028(9)
C6 0.0313(11) 0.0210(10) 0.0289(11) 0.0000(8) 0.0087(9) 0.0030(8)
O2 0.0479(10) 0.0411(10) 0.0610(12) 0.0075(8) 0.0209(9) -0.0088(8)
C3 0.0302(11) 0.0341(12) 0.0347(12) 0.0004(10) 0.0046(9) -0.0032(10)
N18 0.0398(11) 0.0594(13) 0.0215(9) -0.0062(9) 0.0081(8) -0.0102(10)
C16 0.0285(11) 0.0377(12) 0.0283(11) -0.0060(9) 0.0103(9) -0.0047(10)
C19 0.0329(12) 0.0619(17) 0.0252(12) -0.0018(11) 0.0032(10) -0.0094(12)
C4 0.0269(11) 0.0327(12) 0.0378(12) -0.0011(10) 0.0099(9) 0.0006(9)
C13 0.0464(14) 0.0325(12) 0.0321(12) 0.0001(10) 0.0036(10) 0.0086(10)
C8 0.0422(14) 0.0273(12) 0.0502(14) -0.0072(10) 0.0013(11) -0.0022(10)
C14 0.0285(11) 0.0321(11) 0.0254(10) -0.0028(9) 0.0052(8) -0.0017(9)
C7 0.0329(11) 0.0271(11) 0.0266(11) 0.0031(8) 0.0054(9) -0.0032(9)
C17 0.0343(12) 0.0482(14) 0.0275(11) -0.0065(10) 0.0090(9) -0.0124(11)
C12 0.0579(16) 0.0501(15) 0.0328(13) 0.0024(11) -0.0042(11) 0.0152(13)
C29 0.0606(17) 0.0475(15) 0.0457(15) -0.0153(12) 0.0141(13) -0.0154(13)
C9 0.0478(16) 0.0493(16) 0.0612(17) -0.0127(14) 0.0053(13) -0.0235(13)
C10 0.0342(14) 0.077(2) 0.0646(19) -0.0240(16) -0.0014(13) -0.0112(14)
C26 0.0321(13) 0.0505(15) 0.0606(17) 0.0091(13) -0.0008(12) -0.0001(11)
C11 0.0406(15) 0.082(2) 0.0534(17) -0.0174(15) -0.0106(12) 0.0176(15)
C1 0.078(2) 0.0453(16) 0.069(2) 0.0131(14) 0.0110(17) -0.0217(15)
C23 0.0467(18) 0.092(3) 0.100(3) 0.014(2) -0.0095(18) 0.0015(18)
C21 0.0521(16) 0.0633(18) 0.0421(15) 0.0080(13) 0.0002(12) -0.0041(14)
C24 0.062(2) 0.069(2) 0.078(2) -0.0111(18) -0.0029(17) -0.0032(17)
C22 0.137(4) 0.096(3) 0.060(2) 0.030(2) 0.020(2) 0.006(3)
Cl33 0.062(2) 0.167(5) 0.312(9) 0.114(6) 0.026(4) 0.004(2)
Cl32 0.148(5) 0.133(5) 0.093(3) -0.037(3) -0.046(3) 0.038(3)
Cl34 0.1647(12) 0.0852(7) 0.0679(6) 0.0103(5) 0.0028(6) -0.0325(7)
Cl35 0.099(3) 0.085(2) 0.0628(18) -0.0045(15) -0.0244(15) -0.007(3)
Cl36 0.0544(17) 0.214(6) 0.089(3) -0.018(3) 0.0129(12) -0.016(2)

loop_
_atom_type_symbol
_atom_type_description
_atom_type_scat_dispersion_real
_atom_type_scat_dispersion_imag
_atom_type_scat_source
C C 0.0033 0.0016 'International Tables Vol C Tables 4.2.6.8 and 6.1.1.4'
H H 0.0000 0.0000 'International Tables Vol C Tables 4.2.6.8 and 6.1.1.4'
Cl Cl 0.1484 0.1585 'International Tables Vol C Tables 4.2.6.8 and 6.1.1.4'
N N 0.0061 0.0033 'International Tables Vol C Tables 4.2.6.8 and 6.1.1.4'
O O 0.0106 0.0060 'International Tables Vol C Tables 4.2.6.8 and 6.1.1.4'

loop_
_geom_angle_atom_site_label_1
_geom_angle_atom_site_label_2
_geom_angle_atom_site_label_3
_geom_angle
Cl32 C31 Cl34 115.6(5)
Cl32 C31 Cl36 113.0(5)
Cl34 C31 Cl33 121.2(6)
Cl35 C31 Cl33 105.9(6)
Cl35 C31 Cl34 104.1(4)
Cl36 C31 Cl34 104.9(3)
C6 N5 C4 120.58(17)
C16 N15 C14 122.36(18)
C19 O20 C21 120.7(2)
O27 C6 N5 121.4(2)
O27 C6 C7 121.9(2)
N5 C6 C7 116.67(18)
C3 O2 C1 117.4(2)
O25 C3 O2 124.1(2)
O25 C3 C4 125.4(2)
O2 C3 C4 110.41(19)
C19 N18 C17 118.60(19)
O28 C16 N15 123.4(2)
O28 C16 C17 121.82(19)
N15 C16 C17 114.79(18)
O30 C19 O20 124.8(3)
O30 C19 N18 123.9(2)
O20 C19 N18 111.3(2)
N5 C4 C3 109.50(18)
N5 C4 C26 110.75(18)
C3 C4 C26 110.18(19)
C12 C13 C14 117.1(2)
C9 C8 C7 116.1(2)
N15 C14 C13 108.44(18)
N15 C14 C7 108.33(17)
C13 C14 C7 117.11(17)
C6 C7 C8 110.56(18)
C6 C7 C14 109.29(16)
C8 C7 C14 115.87(18)
N18 C17 C16 109.83(19)
N18 C17 C29 110.28(19)
C29 C17 C16 110.7(2)
C13 C12 C11 115.3(2)
C10 C9 C8 115.0(2)
C11 C10 C9 118.4(2)
C10 C11 C12 116.9(2)
O20 C21 C23 109.5(3)
O20 C21 C24 110.9(2)
O20 C21 C22 101.4(3)
C23 C21 C24 113.3(3)
C23 C21 C22 110.6(3)
C24 C21 C22 110.6(3)

loop_
_geom_bond_atom_site_label_1
_geom_bond_atom_site_label_2
_geom_bond_distance
C31 Cl33 1.772(8)
C31 Cl32 1.698(8)
C31 Cl34 1.763(4)
C31 Cl35 1.740(6)
C31 Cl36 1.711(6)
O27 C6 1.226(2)
O28 C16 1.221(3)
N5 C6 1.344(3)
N5 C4 1.446(3)
O25 C3 1.197(3)
N15 C16 1.340(3)
N15 C14 1.461(3)
O30 C19 1.217(3)
O20 C19 1.340(3)
O20 C21 1.478(4)
C6 C7 1.519(3)
O2 C3 1.329(3)
O2 C1 1.449(3)
C3 C4 1.516(3)
N18 C19 1.340(3)
N18 C17 1.452(3)
C16 C17 1.536(3)
C4 C26 1.522(3)
C13 C14 1.526(3)
C13 C12 1.523(3)
C8 C7 1.538(3)
C8 C9 1.531(4)
C14 C7 1.551(3)
C17 C29 1.515(4)
C12 C11 1.536(4)
C9 C10 1.519(4)
C10 C11 1.517(5)
C23 C21 1.502(4)
C21 C24 1.510(4)
C21 C22 1.517(4)
